data_4105679
loop_
_publ_author_name
'Catherine F. Smura'
'Dinah R. Parker'
'Mohamed Zbiri'
'Mark R. Johnson'
'Zolt\'an A. G\'al'
'Simon J. Clarke'

_publ_section_title
;
 High-Spin Cobalt(II) Ions in Square Planar Coordination: Structures and
 Magnetism of the Oxysulfides Sr2CoO2Cu2S2 and Ba2CoO2Cu2S2 and Their
 Solid Solution
;
_journal_name_full 'Journal of the American Chemical Society'
_journal_page_first 2691
_journal_page_last 2705
_journal_paper_doi 10.1021/ja109553u
_journal_volume 133
_journal_year 2011
_chemical_compound_source 'synthesis as described'
_chemical_formula_moiety 'Cu3.89 S4, 2(Co O2), 4(Ba)'
_chemical_formula_sum 'Ba4 Co2 Cu3.89 O4 S4'
_chemical_formula_weight 1106.54
_chemical_name_common 'Compound X'
_chemical_name_systematic
;
 ?
;
_space_group_IT_number 139
_symmetry_cell_setting tetragonal
_symmetry_Int_Tables_number 139
_symmetry_space_group_name_Hall '-I 4 2'
_symmetry_space_group_name_H-M 'I 4/m m m'
_atom_sites_solution_primary direct
_atom_sites_solution_secondary difmap
_audit_conform_dict_location ftp://ftp.iucr.org/pub/cif_core.dic
_audit_conform_dict_name cif_core.dic
_audit_conform_dict_version 2.2
_audit_creation_date 2004-06-04T10:33:15-00:00
_audit_creation_method 'WinGX routine CIF_UPDATE'
_cell_angle_alpha 90
_cell_angle_beta 90
_cell_angle_gamma 90
_cell_formula_units_Z 1
_cell_length_a 4.07110(10)
_cell_length_b 4.07110(10)
_cell_length_c 18.9094(6)
_cell_measurement_reflns_used 3097
_cell_measurement_temperature 293(2)
_cell_measurement_theta_max 50.582
_cell_measurement_theta_min 3.395
_cell_measurement_wavelength 0.71073
_cell_volume 313.402(15)
_computing_cell_refinement 'HKL Scalepack (Otwinowski & Minor 1997)'
_computing_data_collection 'Collect (Nonius BV, 1997-2000)'
_computing_data_reduction 'HKL Denzo and Scalepack (Otwinowski & Minor 1997)'
_computing_molecular_graphics 'Ortep-3 for Windows (Farrugia, 1997)'
_computing_publication_material 'WinGX publication routines (Farrugia, 1999)'
_computing_structure_refinement 'SHELXL-97 (Sheldrick, 1997)'
_computing_structure_solution 'SHELXS-97 (Sheldrick, 1997)'
_diffrn_ambient_temperature 293(2)
_diffrn_detector 'CCD plate'
_diffrn_measured_fraction_theta_full 0.996
_diffrn_measured_fraction_theta_max 0.996
_diffrn_measurement_device '95mm CCD camera on \k-goniostat'
_diffrn_measurement_device_type KappaCCD
_diffrn_measurement_method 'CCD rotation images, thick slices'
_diffrn_orient_matrix_type 'by Nonius Collect from scalepack cell'
_diffrn_orient_matrix_UB_11 -0.606692E-1
_diffrn_orient_matrix_UB_12 0.458134E-1
_diffrn_orient_matrix_UB_13 0.502871E-1
_diffrn_orient_matrix_UB_21 0.192006
_diffrn_orient_matrix_UB_22 -0.133037
_diffrn_orient_matrix_UB_23 0.163552E-1
_diffrn_orient_matrix_UB_31 0.140674
_diffrn_orient_matrix_UB_32 0.201341
_diffrn_orient_matrix_UB_33 -0.6356E-3
_diffrn_radiation_monochromator graphite
_diffrn_radiation_probe x-ray
_diffrn_radiation_type MoK\a
_diffrn_radiation_wavelength 0.71073
_diffrn_reflns_av_R_equivalents 0.0441
_diffrn_reflns_av_unetI/netI 0.0257
_diffrn_reflns_limit_h_max 7
_diffrn_reflns_limit_h_min -8
_diffrn_reflns_limit_k_max 7
_diffrn_reflns_limit_k_min -7
_diffrn_reflns_limit_l_max 37
_diffrn_reflns_limit_l_min -37
_diffrn_reflns_number 4835
_diffrn_reflns_theta_full 45.23
_diffrn_reflns_theta_max 45.23
_diffrn_reflns_theta_min 4.31
_diffrn_source 'Enraf Nonius FR590'
_exptl_absorpt_coefficient_mu 22.025
_exptl_absorpt_correction_T_max 0.5172
_exptl_absorpt_correction_T_min 0.1655
_exptl_absorpt_correction_type analytical
_exptl_absorpt_process_details
;
        (see. N.W. Alcock (1970). Cryst. Computing, p271)
;
_exptl_crystal_colour black
_exptl_crystal_density_diffrn 5.863
_exptl_crystal_description prism
_exptl_crystal_F_000 486.8
_exptl_crystal_size_max 0.06
_exptl_crystal_size_mid 0.03
_exptl_crystal_size_min 0.01
_refine_diff_density_max 1.483
_refine_diff_density_min -1.039
_refine_diff_density_rms 0.229
_refine_ls_extinction_coef 0.0171(10)
_refine_ls_extinction_expression Fc^*^=kFc[1+0.001xFc^2^\l^3^/sin(2\q)]^-1/4^
_refine_ls_extinction_method SHELXL
_refine_ls_goodness_of_fit_ref 1.163
_refine_ls_matrix_type full
_refine_ls_number_parameters 16
_refine_ls_number_reflns 445
_refine_ls_number_restraints 0
_refine_ls_restrained_S_all 1.163
_refine_ls_R_factor_all 0.0178
_refine_ls_R_factor_gt 0.0168
_refine_ls_shift/su_max 0.001
_refine_ls_shift/su_mean 0
_refine_ls_structure_factor_coef Fsqd
_refine_ls_weighting_details 'calc w=1/[\s^2^(Fo^2^)+(0.0109P)^2^+0.6684P] where P=(Fo^2^+2Fc^2^)/3'
_refine_ls_weighting_scheme calc
_refine_ls_wR_factor_gt 0.0382
_refine_ls_wR_factor_ref 0.0385
_reflns_number_gt 430
_reflns_number_total 445
_reflns_threshold_expression >2sigma(I)
_cod_data_source_file ja109553u_si_002.cif
_cod_data_source_block cfs37aun
_cod_original_cell_volume 313.40(1)
_cod_database_code 4105679
_exptl_absorpt_correction_t_ave 0.3741

loop_
_symmetry_equiv_pos_as_xyz
'x, y, z'
'x, -y, -z'
'-x, -y, z'
'-x, y, -z'
'y, x, -z'
'y, -x, z'
'-y, x, z'
'-y, -x, -z'
'x+1/2, y+1/2, z+1/2'
'x+1/2, -y+1/2, -z+1/2'
'-x+1/2, -y+1/2, z+1/2'
'-x+1/2, y+1/2, -z+1/2'
'y+1/2, x+1/2, -z+1/2'
'y+1/2, -x+1/2, z+1/2'
'-y+1/2, x+1/2, z+1/2'
'-y+1/2, -x+1/2, -z+1/2'
'-x, -y, -z'
'-x, y, z'
'x, y, -z'
'x, -y, z'
'-y, -x, z'
'-y, x, -z'
'y, -x, -z'
'y, x, z'
'-x+1/2, -y+1/2, -z+1/2'
'-x+1/2, y+1/2, z+1/2'
'x+1/2, y+1/2, -z+1/2'
'x+1/2, -y+1/2, z+1/2'
'-y+1/2, -x+1/2, z+1/2'
'-y+1/2, x+1/2, -z+1/2'
'y+1/2, -x+1/2, -z+1/2'
'y+1/2, x+1/2, z+1/2'

loop_
_atom_site_label
_atom_site_type_symbol
_atom_site_fract_x
_atom_site_fract_y
_atom_site_fract_z
_atom_site_U_iso_or_equiv
_atom_site_adp_type
_atom_site_occupancy
_atom_site_symmetry_multiplicity
_atom_site_calc_flag
_atom_site_refinement_flags
Ba1 Ba 0.5 0.5 0.596138(10) 0.00829(6) Uani 1 8 d S
Co2 Co 0 0 0.5 0.00858(10) Uani 1 16 d S
Cu3 Cu 0.5 0 0.75 0.01808(15) Uani 0.972(4) 8 d SP
S4 S 0 0 0.67822(5) 0.01053(12) Uani 1 8 d S
O5 O 0.5 0 0.5 0.0096(3) Uani 1 8 d S

loop_
_atom_site_aniso_label
_atom_site_aniso_U_11
_atom_site_aniso_U_22
_atom_site_aniso_U_33
_atom_site_aniso_U_23
_atom_site_aniso_U_13
_atom_site_aniso_U_12
Ba1 0.00813(7) 0.00813(7) 0.00859(8) 0 0 0
Co2 0.00622(12) 0.00622(12) 0.0133(2) 0 0 0
Cu3 0.01968(18) 0.01968(18) 0.0149(2) 0 0 0
S4 0.00941(16) 0.00941(16) 0.0128(3) 0 0 0
O5 0.0080(7) 0.0074(7) 0.0132(8) 0 0 0

loop_
_atom_type_symbol
_atom_type_description
_atom_type_scat_dispersion_real
_atom_type_scat_dispersion_imag
_atom_type_scat_source
Ba Ba -0.3244 2.2819 'International Tables Vol C Tables 4.2.6.8 and 6.1.1.4'
Co Co 0.3494 0.9721 'International Tables Vol C Tables 4.2.6.8 and 6.1.1.4'
Cu Cu 0.3201 1.2651 'International Tables Vol C Tables 4.2.6.8 and 6.1.1.4'
O O 0.0106 0.006 'International Tables Vol C Tables 4.2.6.8 and 6.1.1.4'
S S 0.1246 0.1234 'International Tables Vol C Tables 4.2.6.8 and 6.1.1.4'

loop_
_exptl_crystal_face_index_h
_exptl_crystal_face_index_k
_exptl_crystal_face_index_l
_exptl_crystal_face_perp_dist
0 0 1 0.022
-2 1 14 0.038
-2 13 10 0.037
0 0 -1 0.017
1 1 11 0.036
0 -2 7 0.023
-1 0 -5 0.041
1 2 -15 0.022
3 2 14 0.042
-1 -2 15 0.024
1 -2 -15 0.03

loop_
_geom_angle_atom_site_label_1
_geom_angle_atom_site_label_2
_geom_angle_atom_site_label_3
_geom_angle
_geom_angle_site_symmetry_1
_geom_angle_site_symmetry_3
O5 Ba1 O5 63.660(3) 5_556 .
O5 Ba1 O5 96.465(6) 5_556 5_656
O5 Ba1 O5 63.660(3) . 5_656
O5 Ba1 O5 63.660(3) 5_556 1_565
O5 Ba1 O5 96.465(6) . 1_565
O5 Ba1 O5 63.660(3) 5_656 1_565
O5 Ba1 S4 141.293(8) 5_556 1_665
O5 Ba1 S4 141.293(8) . 1_665
O5 Ba1 S4 81.484(12) 5_656 1_665
O5 Ba1 S4 81.484(12) 1_565 1_665
O5 Ba1 S4 81.484(12) 5_556 .
O5 Ba1 S4 81.484(12) . .
O5 Ba1 S4 141.293(8) 5_656 .
O5 Ba1 S4 141.293(8) 1_565 .
S4 Ba1 S4 123.33(3) 1_665 .
O5 Ba1 S4 81.484(12) 5_556 1_565
O5 Ba1 S4 141.293(8) . 1_565
O5 Ba1 S4 141.293(8) 5_656 1_565
O5 Ba1 S4 81.484(12) 1_565 1_565
S4 Ba1 S4 76.983(12) 1_665 1_565
S4 Ba1 S4 76.983(12) . 1_565
O5 Ba1 S4 141.293(8) 5_556 1_655
O5 Ba1 S4 81.484(12) . 1_655
O5 Ba1 S4 81.484(12) 5_656 1_655
O5 Ba1 S4 141.293(8) 1_565 1_655
S4 Ba1 S4 76.983(12) 1_665 1_655
S4 Ba1 S4 76.983(12) . 1_655
S4 Ba1 S4 123.33(3) 1_565 1_655
O5 Ba1 Co2 36.72(1) 5_556 .
O5 Ba1 Co2 36.72(1) . .
O5 Ba1 Co2 95.179(5) 5_656 .
O5 Ba1 Co2 95.179(5) 1_565 .
S4 Ba1 Co2 176.061(15) 1_665 .
S4 Ba1 Co2 60.606(14) . .
S4 Ba1 Co2 104.680(7) 1_565 .
S4 Ba1 Co2 104.680(7) 1_655 .
O5 Ba1 Co2 95.179(5) 5_556 1_665
O5 Ba1 Co2 95.179(5) . 1_665
O5 Ba1 Co2 36.7180(10) 5_656 1_665
O5 Ba1 Co2 36.7180(10) 1_565 1_665
S4 Ba1 Co2 60.606(14) 1_665 1_665
S4 Ba1 Co2 176.061(15) . 1_665
S4 Ba1 Co2 104.680(7) 1_565 1_665
S4 Ba1 Co2 104.680(7) 1_655 1_665
Co2 Ba1 Co2 115.455(6) . 1_665
O5 Ba1 Co2 95.179(5) 5_556 1_655
O5 Ba1 Co2 36.7180(10) . 1_655
O5 Ba1 Co2 36.7180(10) 5_656 1_655
O5 Ba1 Co2 95.179(5) 1_565 1_655
S4 Ba1 Co2 104.680(7) 1_665 1_655
S4 Ba1 Co2 104.680(7) . 1_655
S4 Ba1 Co2 176.061(15) 1_565 1_655
S4 Ba1 Co2 60.606(14) 1_655 1_655
Co2 Ba1 Co2 73.435(3) . 1_655
Co2 Ba1 Co2 73.435(3) 1_665 1_655
O5 Ba1 Co2 36.7180(10) 5_556 1_565
O5 Ba1 Co2 95.179(5) . 1_565
O5 Ba1 Co2 95.179(5) 5_656 1_565
O5 Ba1 Co2 36.7180(10) 1_565 1_565
S4 Ba1 Co2 104.680(7) 1_665 1_565
S4 Ba1 Co2 104.680(7) . 1_565
S4 Ba1 Co2 60.606(14) 1_565 1_565
S4 Ba1 Co2 176.061(15) 1_655 1_565
Co2 Ba1 Co2 73.435(3) . 1_565
Co2 Ba1 Co2 73.435(3) 1_665 1_565
Co2 Ba1 Co2 115.455(6) 1_655 1_565
O5 Co2 O5 180 5_556 5_546
O5 Co2 O5 90 5_556 .
O5 Co2 O5 90 5_546 .
O5 Co2 O5 90 5_556 1_455
O5 Co2 O5 90 5_546 1_455
O5 Co2 O5 180 . 1_455
O5 Co2 Ba1 53.28(1) 5_556 .
O5 Co2 Ba1 126.7180(10) 5_546 .
O5 Co2 Ba1 53.28(1) . .
O5 Co2 Ba1 126.7180(10) 1_455 .
O5 Co2 Ba1 126.7180(10) 5_556 17_556
O5 Co2 Ba1 53.28(1) 5_546 17_556
O5 Co2 Ba1 126.7180(10) . 17_556
O5 Co2 Ba1 53.28(1) 1_455 17_556
Ba1 Co2 Ba1 180 . 17_556
O5 Co2 Ba1 126.7180(10) 5_556 1_445
O5 Co2 Ba1 53.28(1) 5_546 1_445
O5 Co2 Ba1 126.7180(10) . 1_445
O5 Co2 Ba1 53.28(1) 1_455 1_445
Ba1 Co2 Ba1 115.455(6) . 1_445
Ba1 Co2 Ba1 64.545(6) 17_556 1_445
O5 Co2 Ba1 53.28(1) 5_556 17_666
O5 Co2 Ba1 126.7180(10) 5_546 17_666
O5 Co2 Ba1 53.28(1) . 17_666
O5 Co2 Ba1 126.7180(10) 1_455 17_666
Ba1 Co2 Ba1 64.545(6) . 17_666
Ba1 Co2 Ba1 115.455(6) 17_556 17_666
Ba1 Co2 Ba1 180 1_445 17_666
O5 Co2 Ba1 53.28(1) 5_556 1_455
O5 Co2 Ba1 126.7180(10) 5_546 1_455
O5 Co2 Ba1 126.7180(10) . 1_455
O5 Co2 Ba1 53.28(1) 1_455 1_455
Ba1 Co2 Ba1 73.435(3) . 1_455
Ba1 Co2 Ba1 106.565(3) 17_556 1_455
Ba1 Co2 Ba1 73.435(3) 1_445 1_455
Ba1 Co2 Ba1 106.565(3) 17_666 1_455
O5 Co2 Ba1 53.28(1) 5_556 17_566
O5 Co2 Ba1 126.7180(10) 5_546 17_566
O5 Co2 Ba1 126.7180(10) . 17_566
O5 Co2 Ba1 53.28(1) 1_455 17_566
Ba1 Co2 Ba1 106.565(3) . 17_566
Ba1 Co2 Ba1 73.435(3) 17_556 17_566
Ba1 Co2 Ba1 106.565(3) 1_445 17_566
Ba1 Co2 Ba1 73.435(3) 17_666 17_566
Ba1 Co2 Ba1 64.545(6) 1_455 17_566
O5 Co2 Ba1 126.7180(10) 5_556 1_545
O5 Co2 Ba1 53.28(1) 5_546 1_545
O5 Co2 Ba1 53.28(1) . 1_545
O5 Co2 Ba1 126.7180(10) 1_455 1_545
Ba1 Co2 Ba1 73.435(3) . 1_545
Ba1 Co2 Ba1 106.565(3) 17_556 1_545
Ba1 Co2 Ba1 73.435(3) 1_445 1_545
Ba1 Co2 Ba1 106.565(3) 17_666 1_545
Ba1 Co2 Ba1 115.455(6) 1_455 1_545
Ba1 Co2 Ba1 180.000(5) 17_566 1_545
O5 Co2 Ba1 126.7180(10) 5_556 17_656
O5 Co2 Ba1 53.28(1) 5_546 17_656
O5 Co2 Ba1 53.28(1) . 17_656
O5 Co2 Ba1 126.7180(10) 1_455 17_656
Ba1 Co2 Ba1 106.565(3) . 17_656
Ba1 Co2 Ba1 73.435(3) 17_556 17_656
Ba1 Co2 Ba1 106.565(3) 1_445 17_656
Ba1 Co2 Ba1 73.435(3) 17_666 17_656
Ba1 Co2 Ba1 180.000(5) 1_455 17_656
Ba1 Co2 Ba1 115.455(6) 17_566 17_656
Ba1 Co2 Ba1 64.545(6) 1_545 17_656
S4 Cu3 S4 107.924(18) 25_556 .
S4 Cu3 S4 112.61(4) 25_556 25_546
S4 Cu3 S4 107.924(18) . 25_546
S4 Cu3 S4 107.924(18) 25_556 1_655
S4 Cu3 S4 112.61(4) . 1_655
S4 Cu3 S4 107.924(18) 25_546 1_655
S4 Cu3 Cu3 53.962(9) 25_556 25_656
S4 Cu3 Cu3 126.038(9) . 25_656
S4 Cu3 Cu3 126.038(9) 25_546 25_656
S4 Cu3 Cu3 53.962(9) 1_655 25_656
S4 Cu3 Cu3 126.038(9) 25_556 25_546
S4 Cu3 Cu3 53.962(9) . 25_546
S4 Cu3 Cu3 53.962(9) 25_546 25_546
S4 Cu3 Cu3 126.038(9) 1_655 25_546
Cu3 Cu3 Cu3 180 25_656 25_546
S4 Cu3 Cu3 53.962(9) 25_556 25_556
S4 Cu3 Cu3 53.962(9) . 25_556
S4 Cu3 Cu3 126.038(9) 25_546 25_556
S4 Cu3 Cu3 126.038(9) 1_655 25_556
Cu3 Cu3 Cu3 90 25_656 25_556
Cu3 Cu3 Cu3 90 25_546 25_556
S4 Cu3 Cu3 126.038(9) 25_556 25_646
S4 Cu3 Cu3 126.038(9) . 25_646
S4 Cu3 Cu3 53.962(9) 25_546 25_646
S4 Cu3 Cu3 53.962(9) 1_655 25_646
Cu3 Cu3 Cu3 90 25_656 25_646
Cu3 Cu3 Cu3 90 25_546 25_646
Cu3 Cu3 Cu3 180 25_556 25_646
S4 Cu3 Ba1 158.672(18) 25_556 1_545
S4 Cu3 Ba1 62.964(14) . 1_545
S4 Cu3 Ba1 88.716(18) 25_546 1_545
S4 Cu3 Ba1 62.964(14) 1_655 1_545
Cu3 Cu3 Ba1 113.9140(10) 25_656 1_545
Cu3 Cu3 Ba1 66.0860(10) 25_546 1_545
Cu3 Cu3 Ba1 113.9140(10) 25_556 1_545
Cu3 Cu3 Ba1 66.0860(10) 25_646 1_545
S4 Cu3 Ba1 62.964(14) 25_556 25_656
S4 Cu3 Ba1 158.672(18) . 25_656
S4 Cu3 Ba1 62.964(14) 25_546 25_656
S4 Cu3 Ba1 88.716(18) 1_655 25_656
Cu3 Cu3 Ba1 66.0860(10) 25_656 25_656
Cu3 Cu3 Ba1 113.9140(10) 25_546 25_656
Cu3 Cu3 Ba1 113.9140(10) 25_556 25_656
Cu3 Cu3 Ba1 66.0860(10) 25_646 25_656
Ba1 Cu3 Ba1 132.173(3) 1_545 25_656
S4 Cu3 Ba1 88.716(18) 25_556 .
S4 Cu3 Ba1 62.964(14) . .
S4 Cu3 Ba1 158.672(18) 25_546 .
S4 Cu3 Ba1 62.964(14) 1_655 .
Cu3 Cu3 Ba1 66.0860(10) 25_656 .
Cu3 Cu3 Ba1 113.9140(10) 25_546 .
Cu3 Cu3 Ba1 66.0860(10) 25_556 .
Cu3 Cu3 Ba1 113.9140(10) 25_646 .
Ba1 Cu3 Ba1 69.956(4) 1_545 .
Ba1 Cu3 Ba1 132.173(3) 25_656 .
S4 Cu3 Ba1 62.964(14) 25_556 25_556
S4 Cu3 Ba1 88.716(18) . 25_556
S4 Cu3 Ba1 62.964(14) 25_546 25_556
S4 Cu3 Ba1 158.672(18) 1_655 25_556
Cu3 Cu3 Ba1 113.9140(10) 25_656 25_556
Cu3 Cu3 Ba1 66.0860(10) 25_546 25_556
Cu3 Cu3 Ba1 66.0860(10) 25_556 25_556
Cu3 Cu3 Ba1 113.9140(10) 25_646 25_556
Ba1 Cu3 Ba1 132.173(3) 1_545 25_556
Ba1 Cu3 Ba1 69.956(4) 25_656 25_556
Ba1 Cu3 Ba1 132.173(3) . 25_556
Cu3 S4 Cu3 72.076(18) 25_556 .
Cu3 S4 Cu3 112.61(4) 25_556 25_546
Cu3 S4 Cu3 72.076(18) . 25_546
Cu3 S4 Cu3 72.076(18) 25_556 1_455
Cu3 S4 Cu3 112.61(4) . 1_455
Cu3 S4 Cu3 72.076(18) 25_546 1_455
Cu3 S4 Ba1 141.364(3) 25_556 1_445
Cu3 S4 Ba1 141.364(3) . 1_445
Cu3 S4 Ba1 75.253(4) 25_546 1_445
Cu3 S4 Ba1 75.253(4) 1_455 1_445
Cu3 S4 Ba1 75.253(4) 25_556 .
Cu3 S4 Ba1 75.253(4) . .
Cu3 S4 Ba1 141.364(4) 25_546 .
Cu3 S4 Ba1 141.364(4) 1_455 .
Ba1 S4 Ba1 123.33(3) 1_445 .
Cu3 S4 Ba1 141.364(4) 25_556 1_545
Cu3 S4 Ba1 75.253(4) . 1_545
Cu3 S4 Ba1 75.253(4) 25_546 1_545
Cu3 S4 Ba1 141.364(3) 1_455 1_545
Ba1 S4 Ba1 76.983(12) 1_445 1_545
Ba1 S4 Ba1 76.983(12) . 1_545
Cu3 S4 Ba1 75.253(4) 25_556 1_455
Cu3 S4 Ba1 141.364(4) . 1_455
Cu3 S4 Ba1 141.364(3) 25_546 1_455
Cu3 S4 Ba1 75.253(4) 1_455 1_455
Ba1 S4 Ba1 76.983(12) 1_445 1_455
Ba1 S4 Ba1 76.983(12) . 1_455
Ba1 S4 Ba1 123.33(3) 1_545 1_455
Co2 O5 Co2 180 1_655 .
Co2 O5 Ba1 90 1_655 .
Co2 O5 Ba1 90 . .
Co2 O5 Ba1 90 1_655 17_656
Co2 O5 Ba1 90 . 17_656
Ba1 O5 Ba1 180 . 17_656
Co2 O5 Ba1 90 1_655 1_545
Co2 O5 Ba1 90 . 1_545
Ba1 O5 Ba1 96.465(6) . 1_545
Ba1 O5 Ba1 83.535(6) 17_656 1_545
Co2 O5 Ba1 90 1_655 17_666
Co2 O5 Ba1 90 . 17_666
Ba1 O5 Ba1 83.535(6) . 17_666
Ba1 O5 Ba1 96.465(6) 17_656 17_666
Ba1 O5 Ba1 180 1_545 17_666

loop_
_geom_bond_atom_site_label_1
_geom_bond_atom_site_label_2
_geom_bond_distance
_geom_bond_site_symmetry_2
Ba1 O5 2.72915(14) 5_556
Ba1 O5 2.72915(14) .
Ba1 O5 2.72915(13) 5_656
Ba1 O5 2.72915(13) 1_565
Ba1 S4 3.2705(4) 1_665
Ba1 S4 3.2705(4) .
Ba1 S4 3.2705(4) 1_565
Ba1 S4 3.2705(4) 1_655
Ba1 Co2 3.40466(12) .
Ba1 Co2 3.40466(12) 1_665
Ba1 Co2 3.40466(12) 1_655
Ba1 Co2 3.40466(12) 1_565
Co2 O5 2.03560(10) 5_556
Co2 O5 2.03560(10) 5_546
Co2 O5 2.03560(10) .
Co2 O5 2.03560(10) 1_455
Co2 Ba1 3.40466(12) 17_556
Co2 Ba1 3.40466(12) 1_445
Co2 Ba1 3.40466(12) 17_666
Co2 Ba1 3.40466(12) 1_455
Co2 Ba1 3.40466(12) 17_566
Co2 Ba1 3.40466(12) 1_545
Co2 Ba1 3.40466(12) 17_656
Cu3 S4 2.4465(5) 25_556
Cu3 S4 2.4465(5) .
Cu3 S4 2.4465(5) 25_546
Cu3 S4 2.4465(5) 1_655
Cu3 Cu3 2.8787 25_656
Cu3 Cu3 2.8787 25_546
Cu3 Cu3 2.8787 25_556
Cu3 Cu3 2.8787 25_646
Cu3 Ba1 3.55082(17) 1_545
Cu3 Ba1 3.55082(17) 25_656
Cu3 Ba1 3.55082(17) 25_556
S4 Cu3 2.4465(5) 25_556
S4 Cu3 2.4465(5) 25_546
S4 Cu3 2.4465(5) 1_455
S4 Ba1 3.2705(4) 1_445
S4 Ba1 3.2705(4) 1_545
S4 Ba1 3.2705(4) 1_455
O5 Co2 2.03560(10) 1_655
O5 Ba1 2.72915(14) 17_656
O5 Ba1 2.72915(13) 1_545
O5 Ba1 2.72915(14) 17_666
